data_4088197
loop_
_publ_author_name
'Stennett, Tom E.'
'Pahl, J\"urgen'
'Zijlstra, Harmen S.'
'Seidel, Falk W.'
'Harder, Sjoerd'

_publ_section_title
;
 A Frustrated Lewis Pair Based on a Cationic Aluminum Complex and
 Triphenylphosphine
;
_journal_issue 2
_journal_name_full Organometallics
_journal_page_first 207
_journal_paper_doi 10.1021/acs.organomet.5b00927
_journal_volume 35
_journal_year 2016
_chemical_formula_moiety 'C49 H59 Al N2 O2 P, B C24 F20'
_chemical_formula_sum 'C73 H59 Al B F20 N2 O2 P'
_chemical_formula_weight 1444.98
_space_group_crystal_system triclinic
_space_group_IT_number 2
_space_group_name_Hall '-P 1'
_space_group_name_H-M_alt 'P -1'
_atom_sites_solution_hydrogens geom
_audit_creation_date 2015-11-02
_audit_creation_method
;
Olex2 1.2
(compiled 2015.09.30 svn.r3233 for OlexSys, GUI svn.r5103)
;
_cell_angle_alpha 72.151(3)
_cell_angle_beta 88.283(2)
_cell_angle_gamma 86.427(2)
_cell_formula_units_Z 2
_cell_length_a 12.0112(3)
_cell_length_b 15.6917(4)
_cell_length_c 19.6252(5)
_cell_measurement_reflns_used 13564
_cell_measurement_temperature 100.01(10)
_cell_measurement_theta_max 73.5490
_cell_measurement_theta_min 4.3080
_cell_volume 3513.77(17)
_computing_cell_refinement
;
CrysAlisPro, Agilent Technologies,
Version 1.171.37.35 (release 13-08-2014 CrysAlis171 .NET)
(compiled Aug 13 2014,18:06:01)
;
_computing_data_collection
;
CrysAlisPro, Agilent Technologies,
Version 1.171.37.35 (release 13-08-2014 CrysAlis171 .NET)
(compiled Aug 13 2014,18:06:01)
;
_computing_data_reduction
;
CrysAlisPro, Agilent Technologies,
Version 1.171.37.35 (release 13-08-2014 CrysAlis171 .NET)
(compiled Aug 13 2014,18:06:01)
;
_computing_molecular_graphics 'Olex2 (Dolomanov et al., 2009)'
_computing_publication_material 'Olex2 (Dolomanov et al., 2009)'
_computing_structure_refinement 'ShelXL (Sheldrick, 2015)'
_computing_structure_solution 'ShelXT (Sheldrick, 2015)'
_diffrn_ambient_environment N~2~
_diffrn_ambient_temperature 100.01(10)
_diffrn_detector 'CCD plate'
_diffrn_detector_area_resol_mean 5.2903
_diffrn_detector_type AtlasS2
_diffrn_measured_fraction_theta_full 0.991
_diffrn_measured_fraction_theta_max 0.990
_diffrn_measurement_details
;
#__ type_ start__ end____ width___ exp.time_
  1 omega  -63.00   28.00   1.0000    1.0000
omega____ theta____ kappa____ phi______ frames
    -      -41.6909   57.0000  -30.0000 91

#__ type_ start__ end____ width___ exp.time_
  2 omega  -67.00   28.00   1.0000    1.0000
omega____ theta____ kappa____ phi______ frames
    -      -41.6909   57.0000   90.0000 95

#__ type_ start__ end____ width___ exp.time_
  3 omega -111.00  -18.00   1.0000    1.0000
omega____ theta____ kappa____ phi______ frames
    -      -41.6909  -57.0000 -180.0000 93

#__ type_ start__ end____ width___ exp.time_
  4 omega   44.00   82.00   1.0000    2.0000
omega____ theta____ kappa____ phi______ frames
    -      105.9955  -45.0000  150.0000 38

#__ type_ start__ end____ width___ exp.time_
  5 omega   31.00   87.00   1.0000    2.0000
omega____ theta____ kappa____ phi______ frames
    -      105.9955  -30.0000   90.0000 56

#__ type_ start__ end____ width___ exp.time_
  6 omega   90.00  163.00   1.0000    2.0000
omega____ theta____ kappa____ phi______ frames
    -      105.9955   45.0000    0.0000 73

#__ type_ start__ end____ width___ exp.time_
  7 omega   82.00  178.00   1.0000    2.0000
omega____ theta____ kappa____ phi______ frames
    -      105.9955   30.0000  -90.0000 96

#__ type_ start__ end____ width___ exp.time_
  8 omega   95.00  171.00   1.0000    2.0000
omega____ theta____ kappa____ phi______ frames
    -      105.9955  125.0000 -180.0000 76

#__ type_ start__ end____ width___ exp.time_
  9 omega   31.00   91.00   1.0000    2.0000
omega____ theta____ kappa____ phi______ frames
    -      105.9955  -30.0000 -120.0000 60

#__ type_ start__ end____ width___ exp.time_
 10 omega   43.00  121.00   1.0000    2.0000
omega____ theta____ kappa____ phi______ frames
    -      105.9955  -77.0000 -120.0000 78

#__ type_ start__ end____ width___ exp.time_
 11 omega   39.00  107.00   1.0000    2.0000
omega____ theta____ kappa____ phi______ frames
    -      105.9955  -94.0000 -180.0000 68

#__ type_ start__ end____ width___ exp.time_
 12 omega   41.00  121.00   1.0000    2.0000
omega____ theta____ kappa____ phi______ frames
    -      105.9955 -125.0000   60.0000 80

#__ type_ start__ end____ width___ exp.time_
 13 omega   34.00  107.00   1.0000    2.0000
omega____ theta____ kappa____ phi______ frames
    -      105.9955 -125.0000  150.0000 73
;
_diffrn_measurement_device 'four-circle diffractometer'
_diffrn_measurement_device_type 'SuperNova, Dual, Cu at zero, AtlasS2'
_diffrn_measurement_method '\w scans'
_diffrn_orient_matrix_UB_11 0.0407280000
_diffrn_orient_matrix_UB_12 0.0129849000
_diffrn_orient_matrix_UB_13 0.0696655000
_diffrn_orient_matrix_UB_21 0.0096667000
_diffrn_orient_matrix_UB_22 0.1008045000
_diffrn_orient_matrix_UB_23 -0.0386820000
_diffrn_orient_matrix_UB_31 -0.1215108000
_diffrn_orient_matrix_UB_32 0.0184748000
_diffrn_orient_matrix_UB_33 0.0212696000
_diffrn_radiation_monochromator mirror
_diffrn_radiation_probe x-ray
_diffrn_radiation_type CuK\a
_diffrn_radiation_wavelength 1.54184
_diffrn_reflns_av_R_equivalents 0.0228
_diffrn_reflns_av_unetI/netI 0.0321
_diffrn_reflns_Laue_measured_fraction_full 0.991
_diffrn_reflns_Laue_measured_fraction_max 0.990
_diffrn_reflns_limit_h_max 12
_diffrn_reflns_limit_h_min -14
_diffrn_reflns_limit_k_max 18
_diffrn_reflns_limit_k_min -16
_diffrn_reflns_limit_l_max 23
_diffrn_reflns_limit_l_min -23
_diffrn_reflns_number 21306
_diffrn_reflns_point_group_measured_fraction_full 0.991
_diffrn_reflns_point_group_measured_fraction_max 0.990
_diffrn_reflns_theta_full 67.684
_diffrn_reflns_theta_max 68.115
_diffrn_reflns_theta_min 3.178
_diffrn_source 'sealed X-ray tube'
_diffrn_source_type 'SuperNova (Cu) X-ray Source'
_exptl_absorpt_coefficient_mu 1.347
_exptl_absorpt_correction_T_max 0.358
_exptl_absorpt_correction_T_min 0.185
_exptl_absorpt_correction_type gaussian
_exptl_absorpt_process_details
'CrysAlisPro, Agilent Technologies, Version 1.171.37.35 (release 13-08-2014 CrysAlis171 .NET) (compiled Aug 13 2014,18:06:01) Empirical absorption correction using spherical harmonics, implemented in SCALE3 ABSPACK scaling algorithm. Empirical absorption correction using spherical harmonics, implemented in SCALE3 ABSPACK scaling algorithm.'
_exptl_crystal_colour 'clear colourless'
_exptl_crystal_colour_lustre clear
_exptl_crystal_colour_primary colourless
_exptl_crystal_density_diffrn 1.366
_exptl_crystal_description block
_exptl_crystal_F_000 1480
_exptl_crystal_size_max 0.2951
_exptl_crystal_size_mid 0.248
_exptl_crystal_size_min 0.1775
_refine_diff_density_max 0.498
_refine_diff_density_min -0.345
_refine_diff_density_rms 0.045
_refine_ls_extinction_method none
_refine_ls_goodness_of_fit_ref 1.055
_refine_ls_hydrogen_treatment constr
_refine_ls_matrix_type full
_refine_ls_number_parameters 912
_refine_ls_number_reflns 12713
_refine_ls_number_restraints 0
_refine_ls_restrained_S_all 1.055
_refine_ls_R_factor_all 0.0414
_refine_ls_R_factor_gt 0.0378
_refine_ls_shift/su_max 0.001
_refine_ls_shift/su_mean 0.000
_refine_ls_structure_factor_coef Fsqd
_refine_ls_weighting_details 'w=1/[\s^2^(Fo^2^)+(0.0540P)^2^+1.0310P] where P=(Fo^2^+2Fc^2^)/3'
_refine_ls_weighting_scheme calc
_refine_ls_wR_factor_gt 0.1016
_refine_ls_wR_factor_ref 0.1046
_reflns_Friedel_coverage 0.000
_reflns_number_gt 11392
_reflns_number_total 12713
_reflns_threshold_expression 'I > 2\s(I)'
_cod_data_source_file om5b00927_si_007.cif
_cod_data_source_block hasj150227a
_cod_original_cell_volume 3513.76(17)
_cod_database_code 4088197
_chemical_oxdiff_formula 'C H N P Al O B F Cl'
_shelx_space_group_comment
;
The symmetry employed for this shelxl refinement is uniquely defined
by the following loop, which should always be used as a source of
symmetry information in preference to the above space-group names.
They are only intended as comments.
;
_reflns_odcompleteness_completeness 98.99
_reflns_odcompleteness_iscentric 1
_reflns_odcompleteness_theta 67.96
_olex2_refinement_description
;
1. Fixed Uiso
 At 1.2 times of:
  All C(H) groups
 At 1.5 times of:
  All C(H,H,H) groups
2.a Ternary CH refined with riding coordinates:
 C13(H13), C16(H16), C25(H25), C28(H28)
2.b Aromatic/amide H refined with riding coordinates:
 C4(H4), C9(H9), C10(H10), C11(H11), C21(H21), C22(H22), C23(H23), C33(H33),
 C34(H34), C35(H35), C36(H36), C37(H37), C39(H39), C40(H40), C41(H41), C42(H42),
  C43(H43), C45(H45), C46(H46), C47(H47), C48(H48), C49(H49)
2.c Idealised Me refined as rotating group:
 C1(H1A,H1B,H1C), C2(H2A,H2B,H2C), C6(H6A,H6B,H6C), C14(H14A,H14B,H14C),
 C15(H15A,H15B,H15C), C17(H17A,H17B,H17C), C18(H18A,H18B,H18C), C26(H26A,H26B,
 H26C), C27(H27A,H27B,H27C), C29(H29A,H29B,H29C), C30(H30A,H30B,H30C)
;
_shelx_shelxl_version_number 2014/7
_olex2_date_sample_data_collection 2015-02-27
_olex2_submission_special_instructions 'No special instructions were received'

loop_
_space_group_symop_operation_xyz
'x, y, z'
'-x, -y, -z'

loop_
_atom_site_label
_atom_site_type_symbol
_atom_site_fract_x
_atom_site_fract_y
_atom_site_fract_z
_atom_site_U_iso_or_equiv
_atom_site_adp_type
_atom_site_occupancy
_atom_site_site_symmetry_order
_atom_site_calc_flag
_atom_site_refinement_flags_posn
Al1 Al 0.78509(3) 0.12124(3) 0.21664(2) 0.02013(10) Uani 1 1 d .
C1 C 0.63985(13) 0.07003(11) 0.23593(9) 0.0292(3) Uani 1 1 d .
H1A H 0.5996 0.0935 0.2698 0.044 Uiso 1 1 calc GR
H1B H 0.6496 0.0060 0.2552 0.044 Uiso 1 1 calc GR
H1C H 0.5987 0.0853 0.1922 0.044 Uiso 1 1 calc GR
C2 C 1.01020(14) 0.00459(12) 0.09754(9) 0.0342(4) Uani 1 1 d .
H2A H 0.9749 -0.0475 0.0949 0.051 Uiso 1 1 calc GR
H2B H 1.0881 -0.0101 0.1072 0.051 Uiso 1 1 calc GR
H2C H 1.0018 0.0514 0.0528 0.051 Uiso 1 1 calc GR
C3 C 0.95656(12) 0.03597(10) 0.15666(8) 0.0256(3) Uani 1 1 d .
C4 C 0.99790(12) -0.00366(10) 0.22534(8) 0.0265(3) Uani 1 1 d .
H4 H 1.0479 -0.0530 0.2310 0.032 Uiso 1 1 calc R
C5 C 0.97339(12) 0.02157(10) 0.28678(8) 0.0240(3) Uani 1 1 d .
C6 C 1.04517(13) -0.02309(12) 0.35082(9) 0.0315(3) Uani 1 1 d .
H6A H 1.0599 0.0197 0.3749 0.047 Uiso 1 1 calc GR
H6B H 1.1143 -0.0457 0.3354 0.047 Uiso 1 1 calc GR
H6C H 1.0070 -0.0717 0.3830 0.047 Uiso 1 1 calc GR
C7 C 0.88084(12) 0.10993(11) 0.35444(8) 0.0241(3) Uani 1 1 d .
C8 C 0.92737(12) 0.19050(11) 0.35328(8) 0.0273(3) Uani 1 1 d .
C9 C 0.91793(13) 0.21622(13) 0.41538(9) 0.0344(4) Uani 1 1 d .
H9 H 0.9480 0.2691 0.4161 0.041 Uiso 1 1 calc R
C10 C 0.86434(14) 0.16405(14) 0.47612(9) 0.0393(4) Uani 1 1 d .
H10 H 0.8594 0.1820 0.5172 0.047 Uiso 1 1 calc R
C11 C 0.81868(14) 0.08619(13) 0.47584(9) 0.0356(4) Uani 1 1 d .
H11 H 0.7830 0.0520 0.5169 0.043 Uiso 1 1 calc R
C12 C 0.82451(12) 0.05710(11) 0.41534(8) 0.0286(3) Uani 1 1 d .
C13 C 0.98965(13) 0.24685(11) 0.28798(9) 0.0300(3) Uani 1 1 d .
H13 H 0.9519 0.2422 0.2458 0.036 Uiso 1 1 calc R
C14 C 1.10936(15) 0.21080(14) 0.28428(13) 0.0485(5) Uani 1 1 d .
H14A H 1.1458 0.2483 0.2426 0.073 Uiso 1 1 calc GR
H14B H 1.1097 0.1508 0.2815 0.073 Uiso 1 1 calc GR
H14C H 1.1482 0.2106 0.3264 0.073 Uiso 1 1 calc GR
C15 C 0.98602(18) 0.34595(13) 0.28210(12) 0.0446(4) Uani 1 1 d .
H15A H 0.9102 0.3670 0.2864 0.067 Uiso 1 1 calc GR
H15B H 1.0162 0.3792 0.2365 0.067 Uiso 1 1 calc GR
H15C H 1.0294 0.3542 0.3197 0.067 Uiso 1 1 calc GR
C16 C 0.76888(14) -0.02836(12) 0.41831(9) 0.0335(4) Uani 1 1 d .
H16 H 0.7842 -0.0411 0.3730 0.040 Uiso 1 1 calc R
C17 C 0.81291(17) -0.10936(15) 0.47951(12) 0.0530(5) Uani 1 1 d .
H17A H 0.8927 -0.1156 0.4758 0.080 Uiso 1 1 calc GR
H17B H 0.7812 -0.1627 0.4763 0.080 Uiso 1 1 calc GR
H17C H 0.7924 -0.1005 0.5246 0.080 Uiso 1 1 calc GR
C18 C 0.64213(14) -0.01605(13) 0.42704(9) 0.0355(4) Uani 1 1 d .
H18A H 0.6251 -0.0095 0.4733 0.053 Uiso 1 1 calc GR
H18B H 0.6074 -0.0675 0.4226 0.053 Uiso 1 1 calc GR
H18C H 0.6146 0.0366 0.3906 0.053 Uiso 1 1 calc GR
C19 C 0.85644(12) 0.15419(10) 0.06812(8) 0.0258(3) Uani 1 1 d .
C20 C 0.92485(14) 0.22657(11) 0.03945(9) 0.0308(3) Uani 1 1 d .
C21 C 0.90560(17) 0.28039(13) -0.03065(10) 0.0414(4) Uani 1 1 d .
H21 H 0.9500 0.3285 -0.0508 0.050 Uiso 1 1 calc R
C22 C 0.82218(18) 0.26382(14) -0.07068(10) 0.0455(5) Uani 1 1 d .
H22 H 0.8103 0.3010 -0.1172 0.055 Uiso 1 1 calc R
C23 C 0.75610(16) 0.19224(13) -0.04197(9) 0.0382(4) Uani 1 1 d .
H23 H 0.7004 0.1814 -0.0697 0.046 Uiso 1 1 calc R
C24 C 0.77150(13) 0.13588(11) 0.02794(8) 0.0289(3) Uani 1 1 d .
C25 C 1.01935(14) 0.24711(12) 0.08095(9) 0.0341(4) Uani 1 1 d .
H25 H 1.0177 0.2050 0.1295 0.041 Uiso 1 1 calc R
C26 C 1.13365(16) 0.23341(14) 0.04728(12) 0.0452(4) Uani 1 1 d .
H26A H 1.1417 0.1738 0.0434 0.068 Uiso 1 1 calc GR
H26B H 1.1917 0.2416 0.0769 0.068 Uiso 1 1 calc GR
H26C H 1.1390 0.2763 0.0005 0.068 Uiso 1 1 calc GR
C27 C 1.00516(16) 0.34139(14) 0.08688(11) 0.0437(4) Uani 1 1 d .
H27A H 1.0061 0.3841 0.0399 0.066 Uiso 1 1 calc GR
H27B H 1.0651 0.3513 0.1143 0.066 Uiso 1 1 calc GR
H27C H 0.9353 0.3484 0.1102 0.066 Uiso 1 1 calc GR
C28 C 0.69687(14) 0.05749(12) 0.05604(9) 0.0320(3) Uani 1 1 d .
H28 H 0.7128 0.0287 0.1069 0.038 Uiso 1 1 calc R
C29 C 0.72100(16) -0.01215(12) 0.01630(10) 0.0381(4) Uani 1 1 d .
H29A H 0.7087 0.0155 -0.0340 0.057 Uiso 1 1 calc GR
H29B H 0.6723 -0.0605 0.0342 0.057 Uiso 1 1 calc GR
H29C H 0.7971 -0.0350 0.0238 0.057 Uiso 1 1 calc GR
C30 C 0.57321(15) 0.08868(16) 0.04905(11) 0.0464(5) Uani 1 1 d .
H30A H 0.5599 0.1369 0.0693 0.070 Uiso 1 1 calc GR
H30B H 0.5288 0.0397 0.0741 0.070 Uiso 1 1 calc GR
H30C H 0.5535 0.1090 -0.0006 0.070 Uiso 1 1 calc GR
C31 C 0.67691(12) 0.28662(10) 0.15968(8) 0.0253(3) Uani 1 1 d .
C32 C 0.54529(12) 0.31196(10) 0.28355(8) 0.0234(3) Uani 1 1 d .
C33 C 0.43027(13) 0.31017(10) 0.29503(8) 0.0269(3) Uani 1 1 d .
H33 H 0.3818 0.3386 0.2578 0.032 Uiso 1 1 calc R
C34 C 0.38874(14) 0.26560(12) 0.36243(9) 0.0336(4) Uani 1 1 d .
H34 H 0.3121 0.2647 0.3706 0.040 Uiso 1 1 calc R
C35 C 0.46060(15) 0.22271(11) 0.41738(9) 0.0339(4) Uani 1 1 d .
H35 H 0.4322 0.1931 0.4625 0.041 Uiso 1 1 calc R
C36 C 0.57509(15) 0.22348(11) 0.40575(9) 0.0330(4) Uani 1 1 d .
H36 H 0.6231 0.1938 0.4429 0.040 Uiso 1 1 calc R
C37 C 0.61811(13) 0.26811(11) 0.33922(8) 0.0289(3) Uani 1 1 d .
H37 H 0.6949 0.2690 0.3315 0.035 Uiso 1 1 calc R
C38 C 0.49340(12) 0.42937(10) 0.13663(8) 0.0251(3) Uani 1 1 d .
C39 C 0.42128(14) 0.38268(12) 0.10886(9) 0.0331(3) Uani 1 1 d .
H39 H 0.4293 0.3205 0.1208 0.040 Uiso 1 1 calc R
C40 C 0.33736(15) 0.42980(13) 0.06311(10) 0.0404(4) Uani 1 1 d .
H40 H 0.2888 0.3992 0.0442 0.048 Uiso 1 1 calc R
C41 C 0.32577(16) 0.52241(13) 0.04547(10) 0.0414(4) Uani 1 1 d .
H41 H 0.2688 0.5536 0.0152 0.050 Uiso 1 1 calc R
C42 C 0.39793(16) 0.56867(12) 0.07239(10) 0.0407(4) Uani 1 1 d .
H42 H 0.3903 0.6309 0.0595 0.049 Uiso 1 1 calc R
C43 C 0.48182(14) 0.52268(11) 0.11859(9) 0.0320(3) Uani 1 1 d .
H43 H 0.5299 0.5537 0.1374 0.038 Uiso 1 1 calc R
C44 C 0.69850(13) 0.44947(10) 0.20400(9) 0.0275(3) Uani 1 1 d .
C45 C 0.77280(15) 0.48019(13) 0.14663(10) 0.0382(4) Uani 1 1 d .
H45 H 0.7742 0.4567 0.1085 0.046 Uiso 1 1 calc R
C46 C 0.84381(17) 0.54551(14) 0.14723(12) 0.0492(5) Uani 1 1 d .
H46 H 0.8939 0.5659 0.1095 0.059 Uiso 1 1 calc R
C47 C 0.84098(16) 0.58083(13) 0.20353(14) 0.0518(6) Uani 1 1 d .
H47 H 0.8889 0.6252 0.2035 0.062 Uiso 1 1 calc R
C48 C 0.76733(16) 0.55080(14) 0.26007(14) 0.0492(5) Uani 1 1 d .
H48 H 0.7657 0.5752 0.2977 0.059 Uiso 1 1 calc R
C49 C 0.69558(14) 0.48419(12) 0.26098(11) 0.0362(4) Uani 1 1 d .
H49 H 0.6465 0.4633 0.2992 0.043 Uiso 1 1 calc R
N1 N 0.89144(10) 0.08218(8) 0.29015(6) 0.0215(2) Uani 1 1 d .
N2 N 0.87376(10) 0.10030(8) 0.14204(6) 0.0226(2) Uani 1 1 d .
O1 O 0.75540(8) 0.24101(7) 0.20167(5) 0.0241(2) Uani 1 1 d .
O2 O 0.64718(11) 0.27965(9) 0.10385(7) 0.0420(3) Uani 1 1 d .
P1 P 0.60079(3) 0.37104(2) 0.19753(2) 0.02191(9) Uani 1 1 d .
B1 B 0.42813(15) -0.23486(11) 0.29827(9) 0.0249(3) Uani 1 1 d .
C50 C 0.32961(13) -0.28947(10) 0.27577(8) 0.0259(3) Uani 1 1 d .
C51 C 0.35305(14) -0.37708(10) 0.27496(8) 0.0281(3) Uani 1 1 d .
C52 C 0.27471(16) -0.43241(11) 0.26607(10) 0.0367(4) Uani 1 1 d .
C53 C 0.16463(16) -0.40228(13) 0.25784(12) 0.0429(4) Uani 1 1 d .
C54 C 0.13583(15) -0.31591(12) 0.25783(11) 0.0384(4) Uani 1 1 d .
C55 C 0.21738(14) -0.26267(10) 0.26698(9) 0.0296(3) Uani 1 1 d .
C56 C 0.45153(14) -0.29488(10) 0.38258(8) 0.0294(3) Uani 1 1 d .
C57 C 0.36392(15) -0.30381(11) 0.43196(9) 0.0329(4) Uani 1 1 d .
C58 C 0.36998(18) -0.35591(12) 0.50277(9) 0.0415(4) Uani 1 1 d .
C59 C 0.4691(2) -0.40161(12) 0.52809(9) 0.0466(5) Uani 1 1 d .
C60 C 0.55775(18) -0.39687(13) 0.48225(10) 0.0435(4) Uani 1 1 d .
C61 C 0.54709(15) -0.34593(11) 0.41101(9) 0.0341(4) Uani 1 1 d .
C62 C 0.39062(12) -0.12830(10) 0.28845(8) 0.0246(3) Uani 1 1 d .
C63 C 0.36469(13) -0.07244(10) 0.22019(8) 0.0264(3) Uani 1 1 d .
C64 C 0.34347(13) 0.01926(10) 0.20257(8) 0.0270(3) Uani 1 1 d .
C65 C 0.34870(12) 0.06021(10) 0.25501(9) 0.0267(3) Uani 1 1 d .
C66 C 0.37151(12) 0.00847(11) 0.32398(8) 0.0265(3) Uani 1 1 d .
C67 C 0.39201(12) -0.08320(10) 0.33912(8) 0.0252(3) Uani 1 1 d .
C68 C 0.54197(13) -0.22649(10) 0.24746(8) 0.0264(3) Uani 1 1 d .
C69 C 0.55550(14) -0.24661(10) 0.18338(8) 0.0287(3) Uani 1 1 d .
C70 C 0.65370(15) -0.23617(11) 0.14346(9) 0.0351(4) Uani 1 1 d .
C71 C 0.74404(15) -0.20269(12) 0.16585(10) 0.0387(4) Uani 1 1 d .
C72 C 0.73426(15) -0.17868(12) 0.22778(11) 0.0375(4) Uani 1 1 d .
C73 C 0.63489(14) -0.19059(11) 0.26622(9) 0.0310(3) Uani 1 1 d .
F1 F 0.45927(8) -0.41202(6) 0.28387(5) 0.0313(2) Uani 1 1 d .
F2 F 0.30376(10) -0.51666(7) 0.26547(7) 0.0507(3) Uani 1 1 d .
F3 F 0.08729(11) -0.45518(8) 0.24783(9) 0.0675(4) Uani 1 1 d .
F4 F 0.02879(9) -0.28455(8) 0.24835(8) 0.0552(3) Uani 1 1 d .
F5 F 0.17989(8) -0.17991(6) 0.26795(6) 0.0359(2) Uani 1 1 d .
F6 F 0.26526(8) -0.25816(7) 0.41063(5) 0.0363(2) Uani 1 1 d .
F7 F 0.28113(12) -0.36161(8) 0.54693(6) 0.0530(3) Uani 1 1 d .
F8 F 0.47820(14) -0.45133(8) 0.59697(6) 0.0639(4) Uani 1 1 d .
F9 F 0.65448(12) -0.44265(9) 0.50591(6) 0.0592(3) Uani 1 1 d .
F10 F 0.63846(9) -0.35018(7) 0.36996(5) 0.0392(2) Uani 1 1 d .
F11 F 0.35935(9) -0.10816(6) 0.16578(5) 0.0338(2) Uani 1 1 d .
F12 F 0.31965(9) 0.06856(6) 0.13515(5) 0.0358(2) Uani 1 1 d .
F13 F 0.33495(8) 0.14984(6) 0.23827(5) 0.0347(2) Uani 1 1 d .
F14 F 0.37568(8) 0.04748(6) 0.37604(5) 0.0357(2) Uani 1 1 d .
F15 F 0.41610(8) -0.12741(6) 0.40847(5) 0.0316(2) Uani 1 1 d .
F16 F 0.47153(8) -0.27779(6) 0.15528(5) 0.0326(2) Uani 1 1 d .
F17 F 0.66111(10) -0.25919(8) 0.08256(5) 0.0455(3) Uani 1 1 d .
F18 F 0.84044(9) -0.19359(8) 0.12823(7) 0.0510(3) Uani 1 1 d .
F19 F 0.82089(9) -0.14458(8) 0.25026(7) 0.0508(3) Uani 1 1 d .
F20 F 0.63196(8) -0.16649(7) 0.32674(5) 0.0359(2) Uani 1 1 d .

loop_
_atom_site_aniso_label
_atom_site_aniso_U_11
_atom_site_aniso_U_22
_atom_site_aniso_U_33
_atom_site_aniso_U_23
_atom_site_aniso_U_13
_atom_site_aniso_U_12
Al1 0.01807(19) 0.0217(2) 0.0205(2) -0.00688(16) -0.00031(15) 0.00159(15)
C1 0.0241(7) 0.0338(8) 0.0307(8) -0.0109(7) 0.0006(6) -0.0032(6)
C2 0.0352(8) 0.0377(9) 0.0310(8) -0.0152(7) 0.0002(7) 0.0109(7)
C3 0.0229(7) 0.0260(8) 0.0295(8) -0.0115(6) 0.0017(6) 0.0006(6)
C4 0.0243(7) 0.0252(7) 0.0299(8) -0.0098(6) -0.0019(6) 0.0073(6)
C5 0.0207(7) 0.0240(7) 0.0257(7) -0.0057(6) -0.0011(5) 0.0011(6)
C6 0.0283(8) 0.0348(9) 0.0295(8) -0.0086(7) -0.0045(6) 0.0089(7)
C7 0.0202(7) 0.0312(8) 0.0213(7) -0.0098(6) -0.0047(5) 0.0071(6)
C8 0.0218(7) 0.0326(8) 0.0289(8) -0.0126(6) -0.0061(6) 0.0067(6)
C9 0.0289(8) 0.0438(10) 0.0372(9) -0.0237(8) -0.0093(7) 0.0084(7)
C10 0.0338(9) 0.0615(12) 0.0280(8) -0.0242(8) -0.0078(7) 0.0145(8)
C11 0.0291(8) 0.0526(11) 0.0228(8) -0.0104(7) -0.0025(6) 0.0103(7)
C12 0.0227(7) 0.0367(9) 0.0238(7) -0.0070(6) -0.0028(6) 0.0085(6)
C13 0.0258(8) 0.0311(8) 0.0355(8) -0.0136(7) -0.0029(6) -0.0006(6)
C14 0.0287(9) 0.0438(11) 0.0684(13) -0.0104(10) 0.0033(8) -0.0028(8)
C15 0.0507(11) 0.0324(10) 0.0525(11) -0.0158(8) -0.0039(9) -0.0003(8)
C16 0.0318(8) 0.0330(9) 0.0296(8) -0.0024(7) 0.0046(6) 0.0036(7)
C17 0.0418(10) 0.0450(12) 0.0531(12) 0.0109(9) 0.0042(9) 0.0083(9)
C18 0.0313(8) 0.0407(10) 0.0299(8) -0.0044(7) 0.0035(6) -0.0010(7)
C19 0.0266(7) 0.0287(8) 0.0225(7) -0.0102(6) 0.0007(6) 0.0064(6)
C20 0.0320(8) 0.0334(9) 0.0258(8) -0.0081(7) 0.0028(6) 0.0010(7)
C21 0.0500(11) 0.0366(10) 0.0318(9) -0.0018(7) 0.0015(8) -0.0038(8)
C22 0.0611(12) 0.0422(11) 0.0269(9) -0.0021(8) -0.0089(8) 0.0049(9)
C23 0.0432(10) 0.0416(10) 0.0307(9) -0.0134(8) -0.0114(7) 0.0086(8)
C24 0.0301(8) 0.0325(8) 0.0263(8) -0.0139(6) -0.0024(6) 0.0075(6)
C25 0.0342(8) 0.0360(9) 0.0298(8) -0.0062(7) 0.0037(7) -0.0073(7)
C26 0.0355(9) 0.0444(11) 0.0554(12) -0.0157(9) 0.0021(8) 0.0008(8)
C27 0.0406(10) 0.0456(11) 0.0497(11) -0.0216(9) 0.0081(8) -0.0066(8)
C28 0.0313(8) 0.0406(9) 0.0274(8) -0.0156(7) -0.0036(6) 0.0003(7)
C29 0.0499(10) 0.0351(9) 0.0322(9) -0.0143(7) -0.0039(7) -0.0009(8)
C30 0.0319(9) 0.0664(13) 0.0490(11) -0.0298(10) -0.0055(8) -0.0004(9)
C31 0.0252(7) 0.0234(7) 0.0270(8) -0.0080(6) -0.0001(6) 0.0034(6)
C32 0.0272(7) 0.0196(7) 0.0243(7) -0.0086(6) 0.0001(6) 0.0016(6)
C33 0.0277(7) 0.0236(7) 0.0306(8) -0.0104(6) -0.0029(6) 0.0008(6)
C34 0.0305(8) 0.0337(9) 0.0368(9) -0.0107(7) 0.0050(7) -0.0067(7)
C35 0.0447(9) 0.0264(8) 0.0289(8) -0.0061(7) 0.0054(7) -0.0041(7)
C36 0.0430(9) 0.0279(8) 0.0265(8) -0.0079(6) -0.0040(7) 0.0097(7)
C37 0.0279(7) 0.0304(8) 0.0289(8) -0.0112(6) -0.0027(6) 0.0068(6)
C38 0.0260(7) 0.0251(7) 0.0229(7) -0.0063(6) -0.0016(6) 0.0045(6)
C39 0.0336(8) 0.0297(8) 0.0361(9) -0.0104(7) -0.0062(7) 0.0023(7)
C40 0.0363(9) 0.0466(11) 0.0405(10) -0.0167(8) -0.0138(7) 0.0039(8)
C41 0.0412(10) 0.0441(10) 0.0342(9) -0.0070(8) -0.0147(7) 0.0143(8)
C42 0.0466(10) 0.0298(9) 0.0405(10) -0.0048(7) -0.0113(8) 0.0114(8)
C43 0.0342(8) 0.0265(8) 0.0346(8) -0.0087(7) -0.0059(7) 0.0045(6)
C44 0.0249(7) 0.0220(7) 0.0347(8) -0.0075(6) -0.0054(6) 0.0022(6)
C45 0.0350(9) 0.0382(10) 0.0363(9) -0.0031(7) -0.0026(7) -0.0057(7)
C46 0.0369(10) 0.0401(11) 0.0607(13) 0.0014(9) -0.0042(9) -0.0119(8)
C47 0.0306(9) 0.0250(9) 0.0969(17) -0.0128(10) -0.0168(10) -0.0013(7)
C48 0.0381(10) 0.0395(10) 0.0832(15) -0.0387(11) -0.0144(10) 0.0066(8)
C49 0.0305(8) 0.0335(9) 0.0510(10) -0.0230(8) -0.0028(7) 0.0038(7)
N1 0.0198(6) 0.0237(6) 0.0206(6) -0.0068(5) -0.0001(4) 0.0020(5)
N2 0.0221(6) 0.0242(6) 0.0219(6) -0.0081(5) -0.0012(5) 0.0015(5)
O1 0.0219(5) 0.0234(5) 0.0268(5) -0.0080(4) -0.0019(4) 0.0030(4)
O2 0.0492(7) 0.0476(8) 0.0331(6) -0.0217(6) -0.0139(5) 0.0217(6)
P1 0.02167(17) 0.02034(18) 0.02377(18) -0.00736(14) -0.00198(13) 0.00252(13)
B1 0.0316(9) 0.0212(8) 0.0229(8) -0.0088(6) -0.0023(6) 0.0038(7)
C50 0.0329(8) 0.0220(7) 0.0229(7) -0.0079(6) -0.0011(6) 0.0024(6)
C51 0.0339(8) 0.0223(7) 0.0275(8) -0.0079(6) -0.0027(6) 0.0060(6)
C52 0.0465(10) 0.0193(8) 0.0459(10) -0.0128(7) -0.0047(8) 0.0033(7)
C53 0.0434(10) 0.0296(9) 0.0607(12) -0.0197(9) -0.0097(9) -0.0058(8)
C54 0.0333(9) 0.0310(9) 0.0538(11) -0.0175(8) -0.0097(8) 0.0047(7)
C55 0.0356(8) 0.0204(7) 0.0347(8) -0.0119(6) -0.0039(6) 0.0043(6)
C56 0.0413(9) 0.0225(8) 0.0261(8) -0.0108(6) -0.0031(6) 0.0029(6)
C57 0.0465(9) 0.0252(8) 0.0282(8) -0.0110(6) -0.0011(7) 0.0048(7)
C58 0.0685(13) 0.0294(9) 0.0276(8) -0.0119(7) 0.0079(8) 0.0015(8)
C59 0.0865(15) 0.0282(9) 0.0220(8) -0.0058(7) -0.0056(9) 0.0121(9)
C60 0.0649(12) 0.0322(9) 0.0331(9) -0.0126(8) -0.0134(8) 0.0183(9)
C61 0.0476(10) 0.0275(8) 0.0279(8) -0.0107(7) -0.0059(7) 0.0062(7)
C62 0.0260(7) 0.0232(7) 0.0262(7) -0.0101(6) -0.0013(6) 0.0011(6)
C63 0.0316(8) 0.0241(8) 0.0270(7) -0.0133(6) -0.0027(6) 0.0022(6)
C64 0.0278(7) 0.0237(8) 0.0282(8) -0.0067(6) -0.0018(6) 0.0033(6)
C65 0.0234(7) 0.0191(7) 0.0389(8) -0.0115(6) 0.0024(6) 0.0008(6)
C66 0.0254(7) 0.0276(8) 0.0320(8) -0.0174(6) 0.0032(6) -0.0021(6)
C67 0.0259(7) 0.0256(8) 0.0253(7) -0.0099(6) -0.0004(6) 0.0000(6)
C68 0.0325(8) 0.0195(7) 0.0259(7) -0.0058(6) -0.0026(6) 0.0050(6)
C69 0.0353(8) 0.0218(7) 0.0273(8) -0.0058(6) -0.0030(6) 0.0046(6)
C70 0.0441(10) 0.0289(8) 0.0287(8) -0.0062(7) 0.0057(7) 0.0091(7)
C71 0.0335(9) 0.0313(9) 0.0436(10) -0.0021(7) 0.0097(7) 0.0038(7)
C72 0.0330(9) 0.0267(8) 0.0502(10) -0.0081(7) -0.0001(7) -0.0015(7)
C73 0.0359(8) 0.0230(8) 0.0345(8) -0.0100(6) -0.0031(7) 0.0033(6)
F1 0.0356(5) 0.0238(4) 0.0334(5) -0.0088(4) -0.0031(4) 0.0084(4)
F2 0.0574(7) 0.0211(5) 0.0782(8) -0.0223(5) -0.0091(6) 0.0040(5)
F3 0.0520(7) 0.0387(7) 0.1228(12) -0.0382(8) -0.0234(7) -0.0057(5)
F4 0.0338(5) 0.0421(6) 0.0972(10) -0.0322(7) -0.0182(6) 0.0048(5)
F5 0.0326(5) 0.0243(5) 0.0547(6) -0.0193(4) -0.0066(4) 0.0074(4)
F6 0.0420(5) 0.0346(5) 0.0324(5) -0.0118(4) 0.0054(4) 0.0031(4)
F7 0.0822(9) 0.0415(6) 0.0320(5) -0.0089(5) 0.0188(5) 0.0015(6)
F8 0.1157(12) 0.0441(7) 0.0226(5) -0.0016(5) -0.0029(6) 0.0227(7)
F9 0.0794(9) 0.0521(7) 0.0398(6) -0.0094(5) -0.0232(6) 0.0313(6)
F10 0.0422(5) 0.0381(6) 0.0349(5) -0.0100(4) -0.0068(4) 0.0140(4)
F11 0.0529(6) 0.0249(5) 0.0255(4) -0.0113(4) -0.0089(4) 0.0054(4)
F12 0.0480(6) 0.0242(5) 0.0317(5) -0.0048(4) -0.0071(4) 0.0074(4)
F13 0.0387(5) 0.0202(4) 0.0467(6) -0.0133(4) 0.0022(4) 0.0023(4)
F14 0.0464(6) 0.0312(5) 0.0372(5) -0.0220(4) 0.0020(4) -0.0021(4)
F15 0.0439(5) 0.0293(5) 0.0238(4) -0.0115(4) -0.0029(4) -0.0009(4)
F16 0.0414(5) 0.0326(5) 0.0258(4) -0.0125(4) -0.0027(4) 0.0029(4)
F17 0.0561(7) 0.0476(6) 0.0309(5) -0.0127(5) 0.0102(5) 0.0094(5)
F18 0.0390(6) 0.0477(7) 0.0572(7) -0.0050(5) 0.0175(5) 0.0023(5)
F19 0.0343(5) 0.0445(6) 0.0758(8) -0.0202(6) -0.0004(5) -0.0086(5)
F20 0.0376(5) 0.0345(5) 0.0409(5) -0.0192(4) -0.0066(4) -0.0001(4)

loop_
_atom_type_symbol
_atom_type_description
_atom_type_scat_dispersion_real
_atom_type_scat_dispersion_imag
_atom_type_scat_source
C C 0.0181 0.0091 'International Tables Vol C Tables 4.2.6.8 and 6.1.1.4'
H H 0.0000 0.0000 'International Tables Vol C Tables 4.2.6.8 and 6.1.1.4'
Al Al 0.2130 0.2455 'International Tables Vol C Tables 4.2.6.8 and 6.1.1.4'
B B 0.0090 0.0039 'International Tables Vol C Tables 4.2.6.8 and 6.1.1.4'
F F 0.0727 0.0534 'International Tables Vol C Tables 4.2.6.8 and 6.1.1.4'
N N 0.0311 0.0180 'International Tables Vol C Tables 4.2.6.8 and 6.1.1.4'
O O 0.0492 0.0322 'International Tables Vol C Tables 4.2.6.8 and 6.1.1.4'
P P 0.2955 0.4335 'International Tables Vol C Tables 4.2.6.8 and 6.1.1.4'

loop_
_exptl_crystal_face_index_h
_exptl_crystal_face_index_k
_exptl_crystal_face_index_l
_exptl_crystal_face_perp_dist
_exptl_oxdiff_crystal_face_indexfrac_h
_exptl_oxdiff_crystal_face_indexfrac_k
_exptl_oxdiff_crystal_face_indexfrac_l
_exptl_oxdiff_crystal_face_x
_exptl_oxdiff_crystal_face_y
_exptl_oxdiff_crystal_face_z
-1 1 12 0.0312 -0.9952 1.0036 12.0018 0.8086 -0.3727 0.3947
7 -2 -3 0.1311 7.0024 -1.9916 -3.0046 0.0500 -0.0169 -0.9516
-5 3 -7 0.1258 -5.0073 2.9885 -6.9977 -0.6526 0.5235 0.5148
5 7 -2 0.0735 4.9958 6.9991 -2.0036 0.1548 0.8313 -0.5204
5 -7 -4 0.1303 5.0048 -6.9903 -4.0032 -0.1658 -0.5014 -0.8224
-6 -6 2 0.0853 -5.9969 -6.0010 2.0042 -0.1825 -0.7404 0.6604
-7 2 4 0.1169 -7.0019 1.9921 4.0047 0.0197 -0.0218 0.9728
2 1 -11 0.1644 1.9947 0.9964 -11.0024 -0.6723 0.5453 -0.4580
-4 -6 6 0.0854 -3.9943 -5.9969 6.0033 0.1777 -0.8753 0.5022
-2 7 11 0.0526 -2.0003 6.9970 11.0021 0.7759 0.2604 0.6063
-5 -5 -9 0.1969 -5.0026 -5.0058 -8.9976 -0.8956 -0.2049 0.3240
6 -6 -1 0.1224 6.0059 -5.9885 -1.0036 0.0969 -0.5068 -0.8618
0 -1 11 0.0459 0.0060 -0.9941 11.0011 0.7537 -0.5257 0.2149
-6 7 4 0.1059 -6.0051 6.9891 4.0039 0.1251 0.4916 0.9440
3 5 12 0.0646 3.0033 5.0049 11.9991 1.0232 0.0694 -0.0173

loop_
_geom_angle_atom_site_label_1
_geom_angle_atom_site_label_2
_geom_angle_atom_site_label_3
_geom_angle
N1 Al1 C1 117.16(6)
N2 Al1 C1 118.64(6)
N2 Al1 N1 98.05(5)
O1 Al1 C1 104.43(6)
O1 Al1 N1 107.03(5)
O1 Al1 N2 111.21(5)
Al1 C1 H1A 109.5
Al1 C1 H1B 109.5
Al1 C1 H1C 109.5
H1A C1 H1B 109.5
H1A C1 H1C 109.5
H1B C1 H1C 109.5
H2A C2 H2B 109.5
H2A C2 H2C 109.5
H2B C2 H2C 109.5
C3 C2 H2A 109.5
C3 C2 H2B 109.5
C3 C2 H2C 109.5
C4 C3 C2 116.98(14)
N2 C3 C2 120.28(14)
N2 C3 C4 122.73(13)
C3 C4 H4 116.0
C3 C4 C5 127.93(14)
C5 C4 H4 116.0
C4 C5 C6 116.30(13)
N1 C5 C4 123.28(14)
N1 C5 C6 120.42(13)
C5 C6 H6A 109.5
C5 C6 H6B 109.5
C5 C6 H6C 109.5
H6A C6 H6B 109.5
H6A C6 H6C 109.5
H6B C6 H6C 109.5
C8 C7 C12 121.83(14)
C8 C7 N1 118.04(13)
C12 C7 N1 120.13(14)
C7 C8 C13 121.86(13)
C9 C8 C7 117.73(15)
C9 C8 C13 120.38(15)
C8 C9 H9 119.5
C10 C9 C8 121.04(17)
C10 C9 H9 119.5
C9 C10 H10 119.9
C11 C10 C9 120.24(15)
C11 C10 H10 119.9
C10 C11 H11 119.2
C10 C11 C12 121.55(16)
C12 C11 H11 119.2
C7 C12 C16 123.85(14)
C11 C12 C7 117.60(16)
C11 C12 C16 118.55(15)
C8 C13 H13 106.8
C8 C13 C15 113.35(14)
C14 C13 C8 112.02(15)
C14 C13 H13 106.8
C14 C13 C15 110.57(15)
C15 C13 H13 106.8
C13 C14 H14A 109.5
C13 C14 H14B 109.5
C13 C14 H14C 109.5
H14A C14 H14B 109.5
H14A C14 H14C 109.5
H14B C14 H14C 109.5
C13 C15 H15A 109.5
C13 C15 H15B 109.5
C13 C15 H15C 109.5
H15A C15 H15B 109.5
H15A C15 H15C 109.5
H15B C15 H15C 109.5
C12 C16 H16 108.3
C12 C16 C17 112.44(16)
C12 C16 C18 110.45(14)
C17 C16 H16 108.3
C18 C16 H16 108.3
C18 C16 C17 108.98(14)
C16 C17 H17A 109.5
C16 C17 H17B 109.5
C16 C17 H17C 109.5
H17A C17 H17B 109.5
H17A C17 H17C 109.5
H17B C17 H17C 109.5
C16 C18 H18A 109.5
C16 C18 H18B 109.5
C16 C18 H18C 109.5
H18A C18 H18B 109.5
H18A C18 H18C 109.5
H18B C18 H18C 109.5
C20 C19 N2 117.77(13)
C24 C19 C20 121.63(15)
C24 C19 N2 120.57(14)
C19 C20 C25 123.00(14)
C21 C20 C19 117.84(16)
C21 C20 C25 119.15(16)
C20 C21 H21 119.3
C22 C21 C20 121.33(18)
C22 C21 H21 119.3
C21 C22 H22 119.9
C21 C22 C23 120.19(17)
C23 C22 H22 119.9
C22 C23 H23 119.4
C22 C23 C24 121.10(17)
C24 C23 H23 119.4
C19 C24 C28 123.59(14)
C23 C24 C19 117.91(16)
C23 C24 C28 118.50(15)
C20 C25 H25 107.8
C20 C25 C26 111.44(15)
C26 C25 H25 107.8
C27 C25 C20 111.85(15)
C27 C25 H25 107.8
C27 C25 C26 110.02(15)
C25 C26 H26A 109.5
C25 C26 H26B 109.5
C25 C26 H26C 109.5
H26A C26 H26B 109.5
H26A C26 H26C 109.5
H26B C26 H26C 109.5
C25 C27 H27A 109.5
C25 C27 H27B 109.5
C25 C27 H27C 109.5
H27A C27 H27B 109.5
H27A C27 H27C 109.5
H27B C27 H27C 109.5
C24 C28 H28 108.3
C24 C28 C29 110.79(14)
C24 C28 C30 111.51(15)
C29 C28 H28 108.3
C30 C28 H28 108.3
C30 C28 C29 109.53(14)
C28 C29 H29A 109.5
C28 C29 H29B 109.5
C28 C29 H29C 109.5
H29A C29 H29B 109.5
H29A C29 H29C 109.5
H29B C29 H29C 109.5
C28 C30 H30A 109.5
C28 C30 H30B 109.5
C28 C30 H30C 109.5
H30A C30 H30B 109.5
H30A C30 H30C 109.5
H30B C30 H30C 109.5
O1 C31 P1 111.84(10)
O2 C31 O1 128.96(14)
O2 C31 P1 119.16(12)
C33 C32 C37 120.26(14)
C33 C32 P1 120.21(12)
C37 C32 P1 119.53(12)
C32 C33 H33 120.3
C34 C33 C32 119.43(15)
C34 C33 H33 120.3
C33 C34 H34 119.9
C35 C34 C33 120.28(15)
C35 C34 H34 119.9
C34 C35 H35 119.8
C34 C35 C36 120.32(15)
C36 C35 H35 119.8
C35 C36 H36 119.9
C37 C36 C35 120.29(16)
C37 C36 H36 119.9
C32 C37 H37 120.3
C36 C37 C32 119.41(15)
C36 C37 H37 120.3
C39 C38 C43 120.49(15)
C39 C38 P1 120.79(12)
C43 C38 P1 118.71(12)
C38 C39 H39 120.3
C40 C39 C38 119.31(16)
C40 C39 H39 120.3
C39 C40 H40 119.9
C41 C40 C39 120.10(17)
C41 C40 H40 119.9
C40 C41 H41 119.7
C42 C41 C40 120.56(16)
C42 C41 H41 119.7
C41 C42 H42 119.9
C41 C42 C43 120.16(17)
C43 C42 H42 119.9
C38 C43 H43 120.3
C42 C43 C38 119.38(16)
C42 C43 H43 120.3
C45 C44 P1 117.63(13)
C49 C44 C45 120.75(16)
C49 C44 P1 121.44(13)
C44 C45 H45 120.3
C46 C45 C44 119.35(19)
C46 C45 H45 120.3
C45 C46 H46 119.9
C45 C46 C47 120.28(19)
C47 C46 H46 119.9
C46 C47 H47 119.8
C46 C47 C48 120.40(17)
C48 C47 H47 119.8
C47 C48 H48 119.8
C47 C48 C49 120.33(19)
C49 C48 H48 119.8
C44 C49 C48 118.88(18)
C44 C49 H49 120.6
C48 C49 H49 120.6
C5 N1 Al1 119.98(10)
C5 N1 C7 118.41(12)
C7 N1 Al1 121.35(9)
C3 N2 Al1 120.23(10)
C3 N2 C19 118.58(12)
C19 N2 Al1 121.17(9)
C31 O1 Al1 122.62(10)
C32 P1 C31 108.07(7)
C32 P1 C38 111.95(7)
C38 P1 C31 108.53(7)
C44 P1 C31 107.85(7)
C44 P1 C32 111.46(7)
C44 P1 C38 108.85(7)
C50 B1 C56 102.07(12)
C50 B1 C62 113.19(12)
C50 B1 C68 114.02(12)
C56 B1 C62 113.27(12)
C68 B1 C56 112.58(13)
C68 B1 C62 102.17(12)
C51 C50 B1 119.39(14)
C55 C50 B1 126.63(13)
C55 C50 C51 113.28(14)
C52 C51 C50 124.32(15)
F1 C51 C50 119.34(14)
F1 C51 C52 116.33(14)
C51 C52 C53 119.81(15)
F2 C52 C51 121.04(16)
F2 C52 C53 119.15(16)
C52 C53 C54 118.78(16)
F3 C53 C52 120.46(16)
F3 C53 C54 120.72(17)
C55 C54 C53 119.40(16)
F4 C54 C53 119.67(16)
F4 C54 C55 120.94(15)
C54 C55 C50 124.40(15)
F5 C55 C50 120.93(14)
F5 C55 C54 114.67(14)
C57 C56 B1 118.60(14)
C61 C56 B1 128.00(15)
C61 C56 C57 113.14(15)
C58 C57 C56 124.65(17)
F6 C57 C56 118.98(15)
F6 C57 C58 116.36(16)
C59 C58 C57 119.00(18)
F7 C58 C57 121.00(18)
F7 C58 C59 119.99(16)
C60 C59 C58 119.32(17)
F8 C59 C58 120.39(19)
F8 C59 C60 120.28(19)
C59 C60 C61 119.79(18)
F9 C60 C59 119.99(17)
F9 C60 C61 120.21(18)
C56 C61 C60 123.99(17)
F10 C61 C56 121.56(15)
F10 C61 C60 114.45(16)
C63 C62 B1 118.20(12)
C67 C62 B1 128.14(14)
C67 C62 C63 113.32(14)
C64 C63 C62 124.66(14)
F11 C63 C62 119.34(13)
F11 C63 C64 116.00(14)
C65 C64 C63 119.15(14)
F12 C64 C63 120.96(14)
F12 C64 C65 119.89(14)
C66 C65 C64 119.08(14)
F13 C65 C64 120.14(14)
F13 C65 C66 120.75(14)
C65 C66 C67 119.69(14)
F14 C66 C65 119.76(14)
F14 C66 C67 120.53(14)
C66 C67 C62 124.07(14)
F15 C67 C62 121.15(13)
F15 C67 C66 114.77(13)
C69 C68 B1 127.42(14)
C73 C68 B1 119.00(13)
C73 C68 C69 113.47(15)
C70 C69 C68 123.66(16)
F16 C69 C68 121.37(14)
F16 C69 C70 114.97(14)
C71 C70 C69 120.17(16)
F17 C70 C69 120.13(17)
F17 C70 C71 119.70(15)
C70 C71 C72 118.74(16)
F18 C71 C70 120.78(17)
F18 C71 C72 120.48(18)
C71 C72 C73 119.22(17)
F19 C72 C71 119.88(16)
F19 C72 C73 120.90(17)
C72 C73 C68 124.67(16)
F20 C73 C68 119.46(14)
F20 C73 C72 115.85(15)

loop_
_geom_bond_atom_site_label_1
_geom_bond_atom_site_label_2
_geom_bond_distance
Al1 C1 1.9444(16)
Al1 N1 1.8867(13)
Al1 N2 1.8824(12)
Al1 O1 1.8247(11)
C1 H1A 0.9600
C1 H1B 0.9600
C1 H1C 0.9600
C2 H2A 0.9600
C2 H2B 0.9600
C2 H2C 0.9600
C2 C3 1.506(2)
C3 C4 1.392(2)
C3 N2 1.343(2)
C4 H4 0.9300
C4 C5 1.398(2)
C5 C6 1.505(2)
C5 N1 1.3400(19)
C6 H6A 0.9600
C6 H6B 0.9600
C6 H6C 0.9600
C7 C8 1.407(2)
C7 C12 1.410(2)
C7 N1 1.4554(18)
C8 C9 1.396(2)
C8 C13 1.521(2)
C9 H9 0.9300
C9 C10 1.388(3)
C10 H10 0.9300
C10 C11 1.372(3)
C11 H11 0.9300
C11 C12 1.395(2)
C12 C16 1.520(2)
C13 H13 0.9800
C13 C14 1.520(2)
C13 C15 1.521(2)
C14 H14A 0.9600
C14 H14B 0.9600
C14 H14C 0.9600
C15 H15A 0.9600
C15 H15B 0.9600
C15 H15C 0.9600
C16 H16 0.9800
C16 C17 1.535(2)
C16 C18 1.534(2)
C17 H17A 0.9600
C17 H17B 0.9600
C17 H17C 0.9600
C18 H18A 0.9600
C18 H18B 0.9600
C18 H18C 0.9600
C19 C20 1.407(2)
C19 C24 1.403(2)
C19 N2 1.4515(19)
C20 C21 1.394(2)
C20 C25 1.522(2)
C21 H21 0.9300
C21 C22 1.376(3)
C22 H22 0.9300
C22 C23 1.380(3)
C23 H23 0.9300
C23 C24 1.396(2)
C24 C28 1.521(2)
C25 H25 0.9800
C25 C26 1.537(2)
C25 C27 1.518(3)
C26 H26A 0.9600
C26 H26B 0.9600
C26 H26C 0.9600
C27 H27A 0.9600
C27 H27B 0.9600
C27 H27C 0.9600
C28 H28 0.9800
C28 C29 1.535(2)
C28 C30 1.531(2)
C29 H29A 0.9600
C29 H29B 0.9600
C29 H29C 0.9600
C30 H30A 0.9600
C30 H30B 0.9600
C30 H30C 0.9600
C31 O1 1.2965(19)
C31 O2 1.201(2)
C31 P1 1.8852(15)
C32 C33 1.394(2)
C32 C37 1.398(2)
C32 P1 1.7901(15)
C33 H33 0.9300
C33 C34 1.387(2)
C34 H34 0.9300
C34 C35 1.378(3)
C35 H35 0.9300
C35 C36 1.387(3)
C36 H36 0.9300
C36 C37 1.381(2)
C37 H37 0.9300
C38 C39 1.392(2)
C38 C43 1.396(2)
C38 P1 1.7900(15)
C39 H39 0.9300
C39 C40 1.387(2)
C40 H40 0.9300
C40 C41 1.386(3)
C41 H41 0.9300
C41 C42 1.378(3)
C42 H42 0.9300
C42 C43 1.386(2)
C43 H43 0.9300
C44 C45 1.399(2)
C44 C49 1.385(2)
C44 P1 1.7869(16)
C45 H45 0.9300
C45 C46 1.377(3)
C46 H46 0.9300
C46 C47 1.378(3)
C47 H47 0.9300
C47 C48 1.381(3)
C48 H48 0.9300
C48 C49 1.391(3)
C49 H49 0.9300
B1 C50 1.649(2)
B1 C56 1.656(2)
B1 C62 1.658(2)
B1 C68 1.656(2)
C50 C51 1.391(2)
C50 C55 1.387(2)
C51 C52 1.369(2)
C51 F1 1.3514(18)
C52 C53 1.373(3)
C52 F2 1.3495(19)
C53 C54 1.378(3)
C53 F3 1.341(2)
C54 C55 1.376(2)
C54 F4 1.345(2)
C55 F5 1.3532(18)
C56 C57 1.393(2)
C56 C61 1.386(2)
C57 C58 1.381(2)
C57 F6 1.354(2)
C58 C59 1.374(3)
C58 F7 1.344(2)
C59 C60 1.364(3)
C59 F8 1.342(2)
C60 C61 1.387(3)
C60 F9 1.344(2)
C61 F10 1.352(2)
C62 C63 1.390(2)
C62 C67 1.387(2)
C63 C64 1.382(2)
C63 F11 1.3544(17)
C64 C65 1.375(2)
C64 F12 1.3411(18)
C65 C66 1.374(2)
C65 F13 1.3432(17)
C66 C67 1.384(2)
C66 F14 1.3458(17)
C67 F15 1.3555(18)
C68 C69 1.390(2)
C68 C73 1.389(2)
C69 C70 1.386(2)
C69 F16 1.3495(19)
C70 C71 1.374(3)
C70 F17 1.350(2)
C71 C72 1.378(3)
C71 F18 1.346(2)
C72 C73 1.384(2)
C72 F19 1.344(2)
C73 F20 1.3514(19)

loop_
_geom_torsion_atom_site_label_1
_geom_torsion_atom_site_label_2
_geom_torsion_atom_site_label_3
_geom_torsion_atom_site_label_4
_geom_torsion
C1 Al1 N1 C5 101.75(12)
C1 Al1 N1 C7 -72.32(13)
C1 Al1 N2 C3 -99.20(13)
C1 Al1 N2 C19 82.36(13)
C1 Al1 O1 C31 -47.71(12)
C2 C3 C4 C5 170.65(16)
C2 C3 N2 Al1 166.02(12)
C2 C3 N2 C19 -15.5(2)
C3 C4 C5 C6 -169.63(16)
C3 C4 C5 N1 10.1(3)
C4 C3 N2 Al1 -14.9(2)
C4 C3 N2 C19 163.57(14)
C4 C5 N1 Al1 11.9(2)
C4 C5 N1 C7 -173.82(14)
C6 C5 N1 Al1 -168.33(11)
C6 C5 N1 C7 5.9(2)
C7 C8 C9 C10 -0.1(2)
C7 C8 C13 C14 -80.90(19)
C7 C8 C13 C15 153.13(15)
C7 C12 C16 C17 123.68(17)
C7 C12 C16 C18 -114.35(16)
C8 C7 C12 C11 -1.7(2)
C8 C7 C12 C16 177.46(14)
C8 C7 N1 Al1 -87.78(14)
C8 C7 N1 C5 98.07(16)
C8 C9 C10 C11 -0.5(2)
C9 C8 C13 C14 96.93(18)
C9 C8 C13 C15 -29.0(2)
C9 C10 C11 C12 0.0(3)
C10 C11 C12 C7 1.0(2)
C10 C11 C12 C16 -178.15(15)
C11 C12 C16 C17 -57.2(2)
C11 C12 C16 C18 64.76(19)
C12 C7 C8 C9 1.2(2)
C12 C7 C8 C13 179.08(14)
C12 C7 N1 Al1 91.70(15)
C12 C7 N1 C5 -82.45(17)
C13 C8 C9 C10 -178.00(15)
C19 C20 C21 C22 0.3(3)
C19 C20 C25 C26 113.72(18)
C19 C20 C25 C27 -122.65(17)
C19 C24 C28 C29 -111.86(17)
C19 C24 C28 C30 125.86(16)
C20 C19 C24 C23 -0.3(2)
C20 C19 C24 C28 178.81(14)
C20 C19 N2 Al1 96.84(14)
C20 C19 N2 C3 -81.63(17)
C20 C21 C22 C23 -0.7(3)
C21 C20 C25 C26 -65.1(2)
C21 C20 C25 C27 58.6(2)
C21 C22 C23 C24 0.6(3)
C22 C23 C24 C19 -0.1(2)
C22 C23 C24 C28 -179.23(17)
C23 C24 C28 C29 67.22(19)
C23 C24 C28 C30 -55.06(19)
C24 C19 C20 C21 0.2(2)
C24 C19 C20 C25 -178.61(14)
C24 C19 N2 Al1 -81.04(16)
C24 C19 N2 C3 100.49(17)
C25 C20 C21 C22 179.13(17)
C32 C33 C34 C35 -0.6(2)
C33 C32 C37 C36 -0.4(2)
C33 C32 P1 C31 -115.20(12)
C33 C32 P1 C38 4.27(14)
C33 C32 P1 C44 126.46(12)
C33 C34 C35 C36 -0.2(3)
C34 C35 C36 C37 0.8(3)
C35 C36 C37 C32 -0.5(2)
C37 C32 C33 C34 0.9(2)
C37 C32 P1 C31 65.19(13)
C37 C32 P1 C38 -175.34(12)
C37 C32 P1 C44 -53.15(14)
C38 C39 C40 C41 0.0(3)
C39 C38 C43 C42 -0.3(2)
C39 C38 P1 C31 47.90(15)
C39 C38 P1 C32 -71.30(14)
C39 C38 P1 C44 165.03(13)
C39 C40 C41 C42 0.7(3)
C40 C41 C42 C43 -1.2(3)
C41 C42 C43 C38 1.0(3)
C43 C38 C39 C40 -0.2(2)
C43 C38 P1 C31 -133.39(13)
C43 C38 P1 C32 107.42(13)
C43 C38 P1 C44 -16.25(15)
C44 C45 C46 C47 -0.6(3)
C45 C44 C49 C48 0.5(3)
C45 C44 P1 C31 42.52(15)
C45 C44 P1 C32 160.99(13)
C45 C44 P1 C38 -75.04(14)
C45 C46 C47 C48 0.3(3)
C46 C47 C48 C49 0.3(3)
C47 C48 C49 C44 -0.7(3)
C49 C44 C45 C46 0.2(3)
C49 C44 P1 C31 -142.41(14)
C49 C44 P1 C32 -23.94(16)
C49 C44 P1 C38 100.03(14)
N1 Al1 N2 C3 27.86(12)
N1 Al1 N2 C19 -150.59(11)
N1 Al1 O1 C31 -172.59(11)
N1 C7 C8 C9 -179.33(13)
N1 C7 C8 C13 -1.4(2)
N1 C7 C12 C11 178.88(13)
N1 C7 C12 C16 -2.0(2)
N2 Al1 N1 C5 -26.33(12)
N2 Al1 N1 C7 159.61(11)
N2 Al1 O1 C31 81.39(12)
N2 C3 C4 C5 -8.4(3)
N2 C19 C20 C21 -177.67(14)
N2 C19 C20 C25 3.5(2)
N2 C19 C24 C23 177.52(14)
N2 C19 C24 C28 -3.4(2)
O1 Al1 N1 C5 -141.51(11)
O1 Al1 N1 C7 44.43(12)
O1 Al1 N2 C3 139.71(11)
O1 Al1 N2 C19 -38.74(12)
O1 C31 P1 C32 -57.64(12)
O1 C31 P1 C38 -179.25(10)
O1 C31 P1 C44 62.98(12)
O2 C31 O1 Al1 -37.1(2)
O2 C31 P1 C32 120.35(14)
O2 C31 P1 C38 -1.26(16)
O2 C31 P1 C44 -119.02(14)
P1 C31 O1 Al1 140.65(8)
P1 C32 C33 C34 -178.69(12)
P1 C32 C37 C36 179.24(12)
P1 C38 C39 C40 178.51(13)
P1 C38 C43 C42 -178.99(14)
P1 C44 C45 C46 175.28(15)
P1 C44 C49 C48 -174.44(14)
B1 C50 C51 C52 171.37(16)
B1 C50 C51 F1 -8.2(2)
B1 C50 C55 C54 -170.64(17)
B1 C50 C55 F5 8.4(2)
B1 C56 C57 C58 176.10(16)
B1 C56 C57 F6 -4.6(2)
B1 C56 C61 C60 -177.55(16)
B1 C56 C61 F10 1.9(3)
B1 C62 C63 C64 -172.96(14)
B1 C62 C63 F11 6.9(2)
B1 C62 C67 C66 172.11(14)
B1 C62 C67 F15 -6.8(2)
B1 C68 C69 C70 178.87(15)
B1 C68 C69 F16 -0.7(2)
B1 C68 C73 C72 -178.94(15)
B1 C68 C73 F20 2.5(2)
C50 B1 C56 C57 -60.28(17)
C50 B1 C56 C61 113.39(18)
C50 B1 C62 C63 -61.98(18)
C50 B1 C62 C67 125.26(16)
C50 B1 C68 C69 11.3(2)
C50 B1 C68 C73 -173.01(14)
C50 C51 C52 C53 -0.6(3)
C50 C51 C52 F2 179.63(16)
C51 C50 C55 C54 -0.4(2)
C51 C50 C55 F5 178.63(14)
C51 C52 C53 C54 0.8(3)
C51 C52 C53 F3 178.82(18)
C52 C53 C54 C55 -0.9(3)
C52 C53 C54 F4 178.62(18)
C53 C54 C55 C50 0.7(3)
C53 C54 C55 F5 -178.40(17)
C55 C50 C51 C52 0.3(2)
C55 C50 C51 F1 -179.20(13)
C56 B1 C50 C51 -63.86(16)
C56 B1 C50 C55 105.86(17)
C56 B1 C62 C63 -177.56(14)
C56 B1 C62 C67 9.7(2)
C56 B1 C68 C69 126.96(16)
C56 B1 C68 C73 -57.33(18)
C56 C57 C58 C59 1.3(3)
C56 C57 C58 F7 -179.39(16)
C57 C56 C61 C60 -3.6(3)
C57 C56 C61 F10 175.85(15)
C57 C58 C59 C60 -2.2(3)
C57 C58 C59 F8 178.66(17)
C58 C59 C60 C61 0.3(3)
C58 C59 C60 F9 -178.66(18)
C59 C60 C61 C56 2.9(3)
C59 C60 C61 F10 -176.62(17)
C61 C56 C57 C58 1.5(2)
C61 C56 C57 F6 -179.22(14)
C62 B1 C50 C51 174.06(13)
C62 B1 C50 C55 -16.2(2)
C62 B1 C56 C57 61.75(19)
C62 B1 C56 C61 -124.58(17)
C62 B1 C68 C69 -111.21(16)
C62 B1 C68 C73 64.49(17)
C62 C63 C64 C65 0.6(2)
C62 C63 C64 F12 179.60(14)
C63 C62 C67 C66 -0.9(2)
C63 C62 C67 F15 -179.81(13)
C63 C64 C65 C66 -2.0(2)
C63 C64 C65 F13 176.03(13)
C64 C65 C66 C67 1.9(2)
C64 C65 C66 F14 -179.27(13)
C65 C66 C67 C62 -0.4(2)
C65 C66 C67 F15 178.54(13)
C67 C62 C63 C64 0.8(2)
C67 C62 C63 F11 -179.31(13)
C68 B1 C50 C51 57.82(19)
C68 B1 C50 C55 -132.45(16)
C68 B1 C56 C57 177.04(14)
C68 B1 C56 C61 -9.3(2)
C68 B1 C62 C63 61.08(17)
C68 B1 C62 C67 -111.68(16)
C68 C69 C70 C71 -1.3(3)
C68 C69 C70 F17 178.46(14)
C69 C68 C73 C72 -2.7(2)
C69 C68 C73 F20 178.77(13)
C69 C70 C71 C72 -1.0(3)
C69 C70 C71 F18 178.91(15)
C70 C71 C72 C73 1.3(3)
C70 C71 C72 F19 -179.06(16)
C71 C72 C73 C68 0.7(3)
C71 C72 C73 F20 179.27(15)
C73 C68 C69 C70 3.0(2)
C73 C68 C69 F16 -176.63(13)
F1 C51 C52 C53 178.97(17)
F1 C51 C52 F2 -0.8(2)
F2 C52 C53 C54 -179.39(18)
F2 C52 C53 F3 -1.4(3)
F3 C53 C54 C55 -178.85(19)
F3 C53 C54 F4 0.6(3)
F4 C54 C55 C50 -178.80(17)
F4 C54 C55 F5 2.1(3)
F6 C57 C58 C59 -178.00(16)
F6 C57 C58 F7 1.3(2)
F7 C58 C59 C60 178.47(18)
F7 C58 C59 F8 -0.7(3)
F8 C59 C60 C61 179.41(17)
F8 C59 C60 F9 0.5(3)
F9 C60 C61 C56 -178.23(17)
F9 C60 C61 F10 2.3(3)
F11 C63 C64 C65 -179.26(13)
F11 C63 C64 F12 -0.3(2)
F12 C64 C65 C66 179.00(13)
F12 C64 C65 F13 -3.0(2)
F13 C65 C66 C67 -176.11(13)
F13 C65 C66 F14 2.7(2)
F14 C66 C67 C62 -179.22(14)
F14 C66 C67 F15 -0.3(2)
F16 C69 C70 C71 178.32(14)
F16 C69 C70 F17 -1.9(2)
F17 C70 C71 C72 179.29(15)
F17 C70 C71 F18 -0.8(3)
F18 C71 C72 C73 -178.61(16)
F18 C71 C72 F19 1.1(3)
F19 C72 C73 C68 -179.02(15)
F19 C72 C73 F20 -0.4(2)

loop_
_smtbx_masks_void_nr
_smtbx_masks_void_average_x
_smtbx_masks_void_average_y
_smtbx_masks_void_average_z
_smtbx_masks_void_volume
_smtbx_masks_void_count_electrons
1 0.000 0.500 0.500 300.8 49.5
2 -0.107 0.505 0.887 18.4 0.0
3 0.107 0.495 0.113 18.4 0.0
